data_7228629
loop_
_publ_author_name
'Stedman, Nicola J.'
'Cheetham, Anthony K.'
'Battle, Peter D.'

_publ_section_title
;
 Crystal structures of two sodium yttrium molybdates : NaY(MoO4)2 and
 Na5Y(MoO4)4
;
_journal_name_full 'Journal of Materials Chemistry'
_journal_page_first 707
_journal_page_last 711
_journal_volume 4
_journal_year 1994
_chemical_formula_sum 'Mo2 Na O8 Y'
_chemical_formula_weight 431.77
_space_group_IT_number 88
_symmetry_cell_setting tetragonal
_symmetry_Int_Tables_number 88
_symmetry_space_group_name_Hall '-I 4ad'
_symmetry_space_group_name_H-M 'I 41/a :2'
_cell_angle_alpha 90.
_cell_angle_beta 90.
_cell_angle_gamma 90.
_cell_formula_units_Z 2
_cell_length_a 5.19890(5)
_cell_length_b 5.19890(5)
_cell_length_c 11.3299(1)
_cell_volume 306.231(5)
_diffrn_ambient_temperature 293
_diffrn_radiation_probe x-ray
_diffrn_radiation_type CuK\a
_diffrn_radiation_wavelength 1.54184
_exptl_absorpt_coefficient_mu 46.417
_exptl_crystal_density_diffrn 4.683
_exptl_crystal_density_method 'Not Measured'
_exptl_crystal_F_000 396
_pd_proc_ls_prof_R_factor 0.0937
_pd_proc_ls_prof_wR_factor 0.1252
_refine_ls_R_I_factor 0.0549
_cod_data_source_file J-Mater-Chem-1994-4-707-711-2.cif
_cod_data_source_block NaY(MoO4)2
_cod_original_cell_volume 306.231(6)
_cod_original_sg_symbol_H-M 'I 41/a'
_cod_database_code 7228629

loop_
_symmetry_equiv_pos_site_id
_symmetry_equiv_pos_as_xyz
1 x,y,z
2 3/4-y,1/4+x,1/4+z
3 1/2-x,-y,1/2+z
4 3/4+y,3/4-x,3/4+z
5 -x,-y,-z
6 1/4+y,3/4-x,3/4-z
7 1/2+x,y,1/2-z
8 1/4-y,1/4+x,1/4-z
9 1/2+x,1/2+y,1/2+z
10 1/4-y,3/4+x,3/4+z
11 -x,1/2-y,z
12 1/4+y,1/4-x,1/4+z
13 1/2-x,1/2-y,1/2-z
14 3/4+y,1/4-x,1/4-z
15 x,1/2+y,-z
16 3/4-y,3/4+x,3/4-z

loop_
_atom_site_label
_atom_site_type_symbol
_atom_site_thermal_displace_type
_atom_site_fract_x
_atom_site_fract_y
_atom_site_fract_z
_atom_site_occupancy
_atom_site_U_iso_or_equiv
_atom_site_calc_flag
_atom_site_refinement_flags
_atom_site_disorder_assembly
_atom_site_disorder_group
Mo Mo Uiso 0.00000 0.25000 0.12500 1.000 0.0055(4) . . . .
Y Y Uiso 0.50000 0.75000 0.12500 0.500 0.0076(6) . . . .
Na Na Uiso 0.50000 0.75000 0.12500 0.500 0.0076(6) . . . .
O O Uiso 0.1464(7) 0.4813(7) 0.2122(3) 1.000 0.012(2) . . . .

loop_
_geom_angle_atom_site_label_1
_geom_angle_atom_site_label_2
_geom_angle_atom_site_label_3
_geom_angle
_geom_angle_site_symmetry_1
_geom_angle_site_symmetry_2
_geom_angle_site_symmetry_3
_geom_angle_publ_flag
O Mo O 108.98(17) . . 8_555 yes
O Mo O 110.46(16) . . 11_555 yes
O Mo O 108.98(17) . . 14_455 yes
O Mo O 108.98(17) 8_555 . 11_555 yes
O Mo O 110.46(16) 8_555 . 14_455 yes
O Mo O 108.98(17) 11_555 . 14_455 yes
O Y O 72.80(11) . . 4_454 yes
O Y O 67.16(12) . . 7_555 yes
O Y O 98.90(12) . . 8_655 yes
O Y O 153.07(11) . . 10_654 yes
O Y O 133.67(11) . . 11_665 yes
O Y O 78.02(12) . . 13_565 yes
O Y O 98.90(12) . . 14_465 yes
O Y O 124.99(12) 4_454 . 7_555 yes
O Y O 78.02(12) 4_454 . 8_655 yes
O Y O 81.55(12) 4_454 . 10_654 yes
O Y O 153.07(11) 4_454 . 11_665 yes
O Y O 124.99(12) 4_454 . 13_565 yes
O Y O 67.16(12) 4_454 . 14_465 yes
O Y O 72.80(11) 7_555 . 8_655 yes
O Y O 124.99(12) 7_555 . 10_654 yes
O Y O 78.02(12) 7_555 . 11_665 yes
O Y O 81.55(12) 7_555 . 13_565 yes
O Y O 153.07(11) 7_555 . 14_465 yes
O Y O 67.16(12) 8_655 . 10_654 yes
O Y O 98.90(12) 8_655 . 11_665 yes
O Y O 153.07(11) 8_655 . 13_565 yes
O Y O 133.67(11) 8_655 . 14_465 yes
O Y O 72.80(11) 10_654 . 11_665 yes
O Y O 124.99(12) 10_654 . 13_565 yes
O Y O 78.02(12) 10_654 . 14_465 yes
O Y O 67.16(12) 11_665 . 13_565 yes
O Y O 98.90(12) 11_665 . 14_465 yes
O Y O 72.80(11) 13_565 . 14_465 yes
Mo O Y 118.90(17) . . . yes
Mo O Y 133.84(19) . . 2_555 yes
Y O Y 101.98(13) . . 2_555 yes

loop_
_geom_bond_atom_site_label_1
_geom_bond_atom_site_label_2
_geom_bond_distance
_geom_bond_site_symmetry_1
_geom_bond_site_symmetry_2
_geom_bond_publ_flag
Mo O 1.733(4) . . yes
Mo O 1.733(4) . 8_555 yes
Mo O 1.733(4) . 11_555 yes
Mo O 1.733(4) . 14_455 yes
Y O 2.511(4) . . yes
Y O 2.436(4) . 4_454 yes
Y O 2.436(4) . 7_555 yes
Y O 2.511(4) . 8_655 yes
Y O 2.436(4) . 10_654 yes
Y O 2.511(4) . 11_665 yes
Y O 2.436(4) . 13_565 yes
Y O 2.511(4) . 14_465 yes

loop_
_geom_torsion_atom_site_label_1
_geom_torsion_atom_site_label_2
_geom_torsion_atom_site_label_3
_geom_torsion_atom_site_label_4
_geom_torsion
_geom_torsion_site_symmetry_1
_geom_torsion_site_symmetry_2
_geom_torsion_site_symmetry_3
_geom_torsion_site_symmetry_4
_geom_torsion_publ_flag
O Mo O Y -81.8(2) 8_555 . . . no
O Mo O Y 158.49(18) 11_555 . . . no
O Mo O Y 38.8(2) 14_455 . . . no
O Y O Mo 25.03(18) 4_454 . . . no
O Y O Mo -116.4(2) 7_555 . . . no
O Y O Mo -49.4(2) 8_655 . . . no
O Y O Mo 6.6(4) 10_654 . . . no
O Y O Mo -160.87(16) 11_665 . . . no
O Y O Mo 157.8(2) 13_565 . . . no
O Y O Mo 87.7(2) 14_465 . . . no
